data_4105894
loop_
_publ_author_name
'Xian-Ming Zhang'
'Jin Lv'
'Fang Ji'
'Hai-Shun Wu'
'Haijun Jiao'
'Paul V. R. Schleyer'

_publ_contact_author
;
      'Zhang, Xian-Ming'
      School of Chemistry & Material Science
      Shanxi Normal University
      Linfen 041004
      Shanxi Province
      P. R. China
;
_publ_contact_author_email zhangxm@dns.sxnu.edu.cn
_publ_contact_author_fax 86-357-2051402
_publ_contact_author_phone 86-357-2051402
_publ_section_title
;
 A Perfectly Square-Planar Tetracoordinated Oxygen in a Tetracopper
 Cluster-Based Coordination Polymer
;
_journal_name_full 'Journal of the American Chemical Society'
_journal_page_first 4788
_journal_page_last 4790
_journal_paper_doi 10.1021/ja201525a
_journal_volume 133
_journal_year 2011
_chemical_formula_sum 'C12 H28 Cl2 Cu8 N48 O11'
_chemical_formula_weight 1600.04
_chemical_name_systematic
; 
 ? 
;
_space_group_IT_number 87
_symmetry_cell_setting tetragonal
_symmetry_space_group_name_Hall '-I 4'
_symmetry_space_group_name_H-M 'I 4/m'
_atom_sites_solution_hydrogens geom
_atom_sites_solution_primary direct
_atom_sites_solution_secondary difmap
_audit_creation_method SHELXL-97
_cell_angle_alpha 90.00
_cell_angle_beta 90.00
_cell_angle_gamma 90.00
_cell_formula_units_Z 2
_cell_length_a 13.1544(9)
_cell_length_b 13.1544(9)
_cell_length_c 12.0402(8)
_cell_measurement_temperature 293(2)
_cell_volume 2083.4(2)
_computing_structure_refinement 'SHELXL-97 (Sheldrick, 1997)'
_computing_structure_solution 'SHELXS-97 (Sheldrick, 1990)'
_diffrn_ambient_temperature 293(2)
_diffrn_measured_fraction_theta_full 0.995
_diffrn_measured_fraction_theta_max 0.995
_diffrn_radiation_monochromator graphite
_diffrn_radiation_source 'fine-focus sealed tube'
_diffrn_radiation_type MoK\a
_diffrn_radiation_wavelength 0.71073
_diffrn_reflns_av_R_equivalents 0.0313
_diffrn_reflns_av_sigmaI/netI 0.0205
_diffrn_reflns_limit_h_max 17
_diffrn_reflns_limit_h_min -16
_diffrn_reflns_limit_k_max 16
_diffrn_reflns_limit_k_min -16
_diffrn_reflns_limit_l_max 15
_diffrn_reflns_limit_l_min -15
_diffrn_reflns_number 8724
_diffrn_reflns_theta_full 27.49
_diffrn_reflns_theta_max 27.49
_diffrn_reflns_theta_min 2.19
_exptl_absorpt_coefficient_mu 4.248
_exptl_absorpt_correction_T_max 0.7847
_exptl_absorpt_correction_T_min 0.3100
_exptl_absorpt_correction_type empirical
_exptl_absorpt_process_details SADABS,SHELXS-97
_exptl_crystal_colour 'dark green'
_exptl_crystal_density_diffrn 2.551
_exptl_crystal_description needle
_exptl_crystal_F_000 1580
_exptl_crystal_size_max 0.36
_exptl_crystal_size_mid 0.08
_exptl_crystal_size_min 0.06
_refine_diff_density_max 1.442
_refine_diff_density_min -0.877
_refine_diff_density_rms 0.208
_refine_ls_extinction_method none
_refine_ls_goodness_of_fit_ref 1.115
_refine_ls_hydrogen_treatment constr
_refine_ls_matrix_type full
_refine_ls_number_parameters 114
_refine_ls_number_reflns 1256
_refine_ls_number_restraints 33
_refine_ls_restrained_S_all 1.105
_refine_ls_R_factor_all 0.0663
_refine_ls_R_factor_gt 0.0632
_refine_ls_shift/su_max 0.000
_refine_ls_shift/su_mean 0.000
_refine_ls_structure_factor_coef Fsqd
_refine_ls_weighting_details 'calc w=1/[\s^2^(Fo^2^)+(0.0924P)^2^+28.8366P] where P=(Fo^2^+2Fc^2^)/3'
_refine_ls_weighting_scheme calc
_refine_ls_wR_factor_gt 0.1727
_refine_ls_wR_factor_ref 0.1752
_reflns_number_gt 1174
_reflns_number_total 1256
_reflns_threshold_expression >2sigma(I)
_cod_data_source_file ja201525a_si_002.cif
_cod_data_source_block cu
_cod_database_code 4105894

loop_
_symmetry_equiv_pos_as_xyz
'x, y, z'
'-x, -y, z'
'-y, x, z'
'y, -x, z'
'x+1/2, y+1/2, z+1/2'
'-x+1/2, -y+1/2, z+1/2'
'-y+1/2, x+1/2, z+1/2'
'y+1/2, -x+1/2, z+1/2'
'-x, -y, -z'
'x, y, -z'
'y, -x, -z'
'-y, x, -z'
'-x+1/2, -y+1/2, -z+1/2'
'x+1/2, y+1/2, -z+1/2'
'y+1/2, -x+1/2, -z+1/2'
'-y+1/2, x+1/2, -z+1/2'

loop_
_atom_site_label
_atom_site_type_symbol
_atom_site_fract_x
_atom_site_fract_y
_atom_site_fract_z
_atom_site_U_iso_or_equiv
_atom_site_adp_type
_atom_site_occupancy
_atom_site_symmetry_multiplicity
_atom_site_calc_flag
_atom_site_refinement_flags
_atom_site_disorder_assembly
_atom_site_disorder_group
Cu1 Cu 0.87759(8) 0.85758(8) 0.5000 0.0255(3) Uani 1 2 d S . .
Cu2 Cu 0.7500 0.7500 0.2500 0.0262(3) Uani 1 2 d S . .
O1 O 1.0000 1.0000 0.5000 0.021(2) Uani 1 8 d S . .
Cl1 Cl 0.9976(10) 0.5126(8) 0.4948(16) 0.035(2) Uani 0.25 1 d PDU A -1
O2 O 0.998(2) 0.4731(17) 0.3841(16) 0.077(4) Uani 0.25 1 d PDU A -1
O3 O 1.0002(17) 0.4307(16) 0.5730(17) 0.077(4) Uani 0.25 1 d PD A -1
O4 O 1.0841(14) 0.5770(14) 0.511(3) 0.077(4) Uani 0.25 1 d PD A -1
O5 O 0.9067(14) 0.5708(14) 0.511(3) 0.077(4) Uani 0.25 1 d PD A -1
N1 N 0.7593(6) 0.7474(6) 0.5000 0.0285(16) Uani 1 2 d S . .
N2 N 0.7132(4) 0.7105(4) 0.4109(4) 0.0283(11) Uani 1 1 d . . .
N3 N 0.6383(5) 0.6492(5) 0.4433(5) 0.0370(14) Uani 0.50 1 d P . .
N4 N 0.7496(4) 0.6006(4) 0.2109(4) 0.0261(10) Uani 1 1 d . . .
N5 N 0.7016(4) 0.5631(4) 0.1212(4) 0.0242(10) Uani 1 1 d . . .
N6 N 0.7076(4) 0.4643(4) 0.1219(4) 0.0238(10) Uani 1 1 d . . .
N7 N 0.7604(4) 0.4329(4) 0.2110(4) 0.0308(11) Uani 1 1 d . . .
C1 C 0.6383(5) 0.6492(5) 0.4433(5) 0.0370(14) Uani 0.50 1 d P . .
C2 C 0.7845(5) 0.5169(5) 0.2631(5) 0.0315(13) Uani 1 1 d . . .
H2A H 0.8215 0.5186 0.3288 0.038 Uiso 1 1 calc R . .
O1W O 0.5000 0.5000 0.2816(8) 0.035(2) Uani 1 4 d S . .

loop_
_atom_site_aniso_label
_atom_site_aniso_U_11
_atom_site_aniso_U_22
_atom_site_aniso_U_33
_atom_site_aniso_U_23
_atom_site_aniso_U_13
_atom_site_aniso_U_12
Cu1 0.0271(6) 0.0370(6) 0.0124(5) 0.000 0.000 0.0029(4)
Cu2 0.0391(6) 0.0303(6) 0.0091(5) -0.0031(4) -0.0009(3) -0.0001(4)
O1 0.029(3) 0.029(3) 0.006(4) 0.000 0.000 0.000
Cl1 0.048(2) 0.025(6) 0.033(3) 0.007(9) 0.001(10) 0.005(3)
O2 0.080(6) 0.087(7) 0.064(8) 0.006(7) -0.015(7) 0.010(6)
O3 0.080(6) 0.087(7) 0.064(8) 0.006(7) -0.015(7) 0.010(6)
O4 0.080(6) 0.087(7) 0.064(8) 0.006(7) -0.015(7) 0.010(6)
O5 0.080(6) 0.087(7) 0.064(8) 0.006(7) -0.015(7) 0.010(6)
N1 0.037(4) 0.041(4) 0.008(3) 0.000 0.000 0.010(3)
N2 0.037(3) 0.036(3) 0.012(2) -0.0024(19) -0.0016(19) 0.002(2)
N3 0.041(3) 0.047(4) 0.024(3) -0.001(3) 0.002(2) -0.007(3)
N4 0.030(2) 0.037(3) 0.011(2) -0.0031(19) -0.0033(18) 0.001(2)
N5 0.030(2) 0.029(2) 0.014(2) -0.0022(18) -0.0002(18) -0.0012(19)
N6 0.024(2) 0.032(2) 0.015(2) 0.0027(18) 0.0002(17) -0.0026(18)
N7 0.034(3) 0.041(3) 0.018(2) 0.007(2) -0.003(2) -0.001(2)
C1 0.041(3) 0.047(4) 0.024(3) -0.001(3) 0.002(2) -0.007(3)
C2 0.030(3) 0.044(3) 0.021(3) 0.001(2) -0.007(2) 0.003(3)
O1W 0.037(3) 0.037(3) 0.033(5) 0.000 0.000 0.000

loop_
_atom_type_symbol
_atom_type_description
_atom_type_scat_dispersion_real
_atom_type_scat_dispersion_imag
_atom_type_scat_source
C C 0.0033 0.0016 'International Tables Vol C Tables 4.2.6.8 and 6.1.1.4'
H H 0.0000 0.0000 'International Tables Vol C Tables 4.2.6.8 and 6.1.1.4'
N N 0.0061 0.0033 'International Tables Vol C Tables 4.2.6.8 and 6.1.1.4'
O O 0.0106 0.0060 'International Tables Vol C Tables 4.2.6.8 and 6.1.1.4'
Cl Cl 0.1484 0.1585 'International Tables Vol C Tables 4.2.6.8 and 6.1.1.4'
Cu Cu 0.3201 1.2651 'International Tables Vol C Tables 4.2.6.8 and 6.1.1.4'

loop_
_geom_angle_atom_site_label_1
_geom_angle_atom_site_label_2
_geom_angle_atom_site_label_3
_geom_angle
_geom_angle_site_symmetry_1
_geom_angle_site_symmetry_3
N6 Cu1 N6 91.6(3) 8_565 15_565
N6 Cu1 N5 89.18(18) 8_565 6_665
N6 Cu1 N5 174.17(19) 15_565 6_665
N6 Cu1 N5 174.17(19) 8_565 13_665
N6 Cu1 N5 89.18(18) 15_565 13_665
N5 Cu1 N5 89.4(3) 6_665 13_665
N6 Cu1 N1 97.02(19) 8_565 .
N6 Cu1 N1 97.02(19) 15_565 .
N5 Cu1 N1 88.61(19) 6_665 .
N5 Cu1 N1 88.61(19) 13_665 .
N6 Cu1 O1 87.39(14) 8_565 .
N6 Cu1 O1 87.39(14) 15_565 .
N5 Cu1 O1 86.88(14) 6_665 .
N5 Cu1 O1 86.88(14) 13_665 .
N1 Cu1 O1 173.65(19) . .
N4 Cu2 N4 180.00(7) 13_665 .
N4 Cu2 N2 91.5(2) 13_665 .
N4 Cu2 N2 88.5(2) . .
N4 Cu2 N2 88.5(2) 13_665 13_665
N4 Cu2 N2 91.5(2) . 13_665
N2 Cu2 N2 180.000(1) . 13_665
N4 Cu2 N7 90.42(18) 13_665 15_565
N4 Cu2 N7 89.58(18) . 15_565
N2 Cu2 N7 92.08(19) . 15_565
N2 Cu2 N7 87.92(19) 13_665 15_565
N4 Cu2 N7 89.58(18) 13_665 3_655
N4 Cu2 N7 90.42(18) . 3_655
N2 Cu2 N7 87.92(19) . 3_655
N2 Cu2 N7 92.08(19) 13_665 3_655
N7 Cu2 N7 180.0 15_565 3_655
Cu1 O1 Cu1 180.0 . 2_775
Cu1 O1 Cu1 90.000(4) . 4_575
Cu1 O1 Cu1 90.000(4) 2_775 4_575
Cu1 O1 Cu1 90.000(4) . 3_755
Cu1 O1 Cu1 90.000(4) 2_775 3_755
Cu1 O1 Cu1 180.0 4_575 3_755
O2 Cl1 O3 109.8(6) . .
O2 Cl1 O4 109.8(6) . .
O3 Cl1 O4 109.6(6) . .
O2 Cl1 O5 109.2(6) . .
O3 Cl1 O5 109.3(6) . .
O4 Cl1 O5 109.1(6) . .
N2 N1 N2 108.1(7) . 10_556
N2 N1 Cu1 125.8(4) . .
N2 N1 Cu1 125.8(4) 10_556 .
N1 N2 N3 108.9(5) . .
N1 N2 Cu2 124.1(4) . .
N3 N2 Cu2 127.0(4) . .
N2 N3 C1 107.0(3) . 10_556
N2 N3 N3 107.0(3) . 10_556
C1 N3 N3 0.0(5) 10_556 10_556
N5 N4 C2 103.6(5) . .
N5 N4 Cu2 123.0(4) . .
C2 N4 Cu2 133.2(4) . .
N6 N5 N4 109.4(5) . .
N6 N5 Cu1 122.5(4) . 13_665
N4 N5 Cu1 128.1(4) . 13_665
N5 N6 N7 110.0(5) . .
N5 N6 Cu1 121.7(4) . 7_644
N7 N6 Cu1 128.2(4) . 7_644
C2 N7 N6 104.4(5) . .
C2 N7 Cu2 138.5(4) . 4_565
N6 N7 Cu2 115.1(4) . 4_565
N7 C2 N4 112.6(5) . .

loop_
_geom_bond_atom_site_label_1
_geom_bond_atom_site_label_2
_geom_bond_distance
_geom_bond_site_symmetry_2
Cu1 N6 2.047(5) 8_565
Cu1 N6 2.047(5) 15_565
Cu1 N5 2.074(5) 6_665
Cu1 N5 2.074(5) 13_665
Cu1 N1 2.126(8) .
Cu1 O1 2.4704(11) .
Cu2 N4 2.021(5) 13_665
Cu2 N4 2.021(5) .
Cu2 N2 2.063(5) .
Cu2 N2 2.063(5) 13_665
Cu2 N7 2.456(5) 15_565
Cu2 N7 2.456(5) 3_655
O1 Cu1 2.4704(11) 2_775
O1 Cu1 2.4704(11) 4_575
O1 Cu1 2.4704(11) 3_755
Cl1 O2 1.430(14) .
Cl1 O3 1.430(14) .
Cl1 O4 1.432(14) .
Cl1 O5 1.434(14) .
N1 N2 1.325(7) .
N1 N2 1.325(7) 10_556
N2 N3 1.331(8) .
N3 C1 1.366(12) 10_556
N3 N3 1.366(12) 10_556
N4 N5 1.345(6) .
N4 C2 1.347(8) .
N5 N6 1.302(7) .
N5 Cu1 2.074(5) 13_665
N6 N7 1.343(7) .
N6 Cu1 2.047(5) 7_644
N7 C2 1.309(9) .
N7 Cu2 2.456(5) 4_565
